data_4069765
loop_
_publ_author_name
'Huang, Yi-Ping'
'Tsai, Chung-Chih'
'Shih, Wei-Chih'
'Chang, Yu-Chang'
'Lin, Shen-Ta'
'Yap, Glenn P. A.'
'Chao, Ito'
'Ong, Tiow-Gan'

_publ_section_title
;
 Kinetic and Thermodynamic Study ofSyn&#x2212;AntiIsomerization of Nickel
 Complexes Bearing Amino-Linked N-Heterocyclic Carbene Ligands: The Effect
 of the Pendant Arm of the NHC
;
_journal_issue 15
_journal_name_full Organometallics
_journal_page_first 4316
_journal_paper_doi 10.1021/om900404c
_journal_volume 28
_journal_year 2009
_chemical_formula_sum 'C36 H62 Cl2 N6 Ni O4'
_chemical_formula_weight 772.53
_chemical_name_systematic
;
 ?
;
_space_group_IT_number 15
_symmetry_cell_setting monoclinic
_symmetry_space_group_name_Hall '-C 2yc'
_symmetry_space_group_name_H-M 'C 1 2/c 1'
_atom_sites_solution_hydrogens geom
_atom_sites_solution_primary direct
_atom_sites_solution_secondary difmap
_audit_creation_method SHELXL-97
_cell_angle_alpha 90.00
_cell_angle_beta 120.970(2)
_cell_angle_gamma 90.00
_cell_formula_units_Z 4
_cell_length_a 18.7199(9)
_cell_length_b 17.7955(8)
_cell_length_c 15.5740(7)
_cell_measurement_reflns_used 7578
_cell_measurement_temperature 296(2)
_cell_measurement_theta_max 24.11
_cell_measurement_theta_min 2.54
_cell_volume 4448.5(4)
_computing_cell_refinement 'SHELXTL, Sheldrick (2001)'
_computing_data_collection 'SMART, Bruker (2002)'
_computing_data_reduction 'SHELXTL, Sheldrick (2001)'
_computing_molecular_graphics 'SHELXTL, Sheldrick (2001)'
_computing_publication_material 'SHELXTL, Sheldrick (2001)'
_computing_structure_refinement 'SHELXL-97 (Sheldrick, 2008)'
_computing_structure_solution 'SHELXS-97 (Sheldrick, 2008)'
_diffrn_ambient_temperature 296(2)
_diffrn_detector_area_resol_mean 836.6
_diffrn_measured_fraction_theta_full 0.998
_diffrn_measured_fraction_theta_max 0.998
_diffrn_measurement_device_type 'Bruker AXS APEX diffractometer'
_diffrn_measurement_method \w
_diffrn_radiation_monochromator graphite
_diffrn_radiation_source 'fine-focus sealed tube'
_diffrn_radiation_type MoK\a
_diffrn_radiation_wavelength 0.71073
_diffrn_reflns_av_R_equivalents 0.0598
_diffrn_reflns_av_sigmaI/netI 0.0463
_diffrn_reflns_limit_h_max 23
_diffrn_reflns_limit_h_min -23
_diffrn_reflns_limit_k_max 22
_diffrn_reflns_limit_k_min -22
_diffrn_reflns_limit_l_max 19
_diffrn_reflns_limit_l_min -19
_diffrn_reflns_number 43810
_diffrn_reflns_theta_full 25.00
_diffrn_reflns_theta_max 27.10
_diffrn_reflns_theta_min 2.29
_exptl_absorpt_coefficient_mu 0.596
_exptl_absorpt_correction_T_max 0.9428
_exptl_absorpt_correction_T_min 0.9212
_exptl_absorpt_correction_type multi-scan
_exptl_absorpt_process_details 'SADABS, Sheldrick (2003)'
_exptl_crystal_colour purple
_exptl_crystal_density_diffrn 1.153
_exptl_crystal_density_method 'not measured'
_exptl_crystal_description prism
_exptl_crystal_F_000 1656
_exptl_crystal_size_max 0.14
_exptl_crystal_size_mid 0.14
_exptl_crystal_size_min 0.10
_refine_diff_density_max 0.833
_refine_diff_density_min -0.401
_refine_diff_density_rms 0.075
_refine_ls_extinction_method none
_refine_ls_goodness_of_fit_ref 1.056
_refine_ls_hydrogen_treatment mixed
_refine_ls_matrix_type full
_refine_ls_number_parameters 232
_refine_ls_number_reflns 4902
_refine_ls_number_restraints 0
_refine_ls_restrained_S_all 1.056
_refine_ls_R_factor_all 0.0863
_refine_ls_R_factor_gt 0.0548
_refine_ls_shift/su_max 0.001
_refine_ls_shift/su_mean 0.000
_refine_ls_structure_factor_coef Fsqd
_refine_ls_weighting_details 'calc w=1/[\s^2^(Fo^2^)+(0.0989P)^2^+3.3344P] where P=(Fo^2^+2Fc^2^)/3'
_refine_ls_weighting_scheme calc
_refine_ls_wR_factor_gt 0.1574
_refine_ls_wR_factor_ref 0.1752
_reflns_number_gt 3395
_reflns_number_total 4902
_reflns_threshold_expression >2sigma(I)
_cod_data_source_file om900404c_si_004.cif
_cod_data_source_block i10308
_cod_depositor_comments
;
The following automatic conversions were performed:

'_symmetry_cell_setting' value 'Monoclinic' changed to 'monoclinic'
according to /home/saulius/struct/CIF-dictionaries/cif_core.dic
dictionary named 'cif_core.dic' version 2.4.2 from 2011-04-26.

Automatic conversion script
Id: cif_fix_values 1715 2011-07-08 13:25:40Z adriana 
;
_cod_original_sg_symbol_H-M C2/c
_cod_database_code 4069765

loop_
_symmetry_equiv_pos_as_xyz
'x, y, z'
'-x, y, -z+1/2'
'x+1/2, y+1/2, z'
'-x+1/2, y+1/2, -z+1/2'
'-x, -y, -z'
'x, -y, z-1/2'
'-x+1/2, -y+1/2, -z'
'x+1/2, -y+1/2, z-1/2'

loop_
_atom_site_label
_atom_site_type_symbol
_atom_site_fract_x
_atom_site_fract_y
_atom_site_fract_z
_atom_site_U_iso_or_equiv
_atom_site_adp_type
_atom_site_occupancy
_atom_site_symmetry_multiplicity
_atom_site_calc_flag
_atom_site_refinement_flags
Ni Ni 0.0000 0.07585(3) 0.7500 0.02787(19) Uani 1 2 d S
Cl Cl 0.10933(4) 0.07108(4) 0.90182(5) 0.0346(2) Uani 1 1 d .
N1 N 0.11961(15) 0.13467(14) 0.69682(17) 0.0325(6) Uani 1 1 d .
N2 N 0.08373(15) 0.02152(14) 0.64478(17) 0.0357(6) Uani 1 1 d .
N3 N 0.1396(2) -0.10251(18) 0.7957(2) 0.0501(8) Uani 1 1 d .
H3 H 0.134(2) -0.050(2) 0.809(3) 0.060 Uiso 1 1 d .
C1 C 0.20237(18) 0.22358(18) 0.8304(2) 0.0345(7) Uani 1 1 d .
C2 C 0.2131(2) 0.29567(18) 0.8704(2) 0.0378(7) Uani 1 1 d .
H2A H 0.2615 0.3068 0.9306 0.045 Uiso 1 1 calc R
C3 C 0.1532(2) 0.35105(18) 0.8226(2) 0.0396(7) Uani 1 1 d .
C4 C 0.0818(2) 0.33306(18) 0.7323(2) 0.0400(7) Uani 1 1 d .
H4A H 0.0418 0.3701 0.6990 0.048 Uiso 1 1 calc R
C5 C 0.06784(19) 0.26229(17) 0.6899(2) 0.0369(7) Uani 1 1 d .
C6 C 0.12886(18) 0.20782(17) 0.7411(2) 0.0318(7) Uani 1 1 d .
C7 C 0.2705(2) 0.16612(19) 0.8830(2) 0.0423(8) Uani 1 1 d .
H7A H 0.3129 0.1857 0.9464 0.063 Uiso 1 1 calc R
H7B H 0.2942 0.1549 0.8426 0.063 Uiso 1 1 calc R
H7C H 0.2477 0.1211 0.8935 0.063 Uiso 1 1 calc R
C8 C 0.1652(3) 0.42863(19) 0.8657(3) 0.0544(10) Uani 1 1 d .
H8A H 0.2183 0.4316 0.9267 0.082 Uiso 1 1 calc R
H8B H 0.1218 0.4393 0.8795 0.082 Uiso 1 1 calc R
H8C H 0.1632 0.4646 0.8186 0.082 Uiso 1 1 calc R
C9 C -0.0096(2) 0.24577(19) 0.5910(3) 0.0510(9) Uani 1 1 d .
H9A H 0.0049 0.2170 0.5500 0.077 Uiso 1 1 calc R
H9B H -0.0351 0.2921 0.5578 0.077 Uiso 1 1 calc R
H9C H -0.0479 0.2176 0.6020 0.077 Uiso 1 1 calc R
C10 C 0.07139(18) 0.07712(15) 0.6956(2) 0.0298(6) Uani 1 1 d .
C11 C 0.1610(2) 0.1150(2) 0.6470(2) 0.0429(8) Uani 1 1 d .
H11A H 0.1971 0.1451 0.6378 0.051 Uiso 1 1 calc R
C12 C 0.1388(2) 0.0449(2) 0.6153(2) 0.0431(8) Uani 1 1 d .
H12A H 0.1568 0.0166 0.5799 0.052 Uiso 1 1 calc R
C13 C 0.0499(2) -0.05336(19) 0.6268(3) 0.0464(9) Uani 1 1 d .
H13A H 0.0267 -0.0662 0.5569 0.056 Uiso 1 1 calc R
H13B H 0.0054 -0.0555 0.6413 0.056 Uiso 1 1 calc R
C14 C 0.1174(2) -0.1097(2) 0.6923(3) 0.0519(9) Uani 1 1 d .
H14A H 0.0976 -0.1602 0.6690 0.062 Uiso 1 1 calc R
H14B H 0.1663 -0.1011 0.6873 0.062 Uiso 1 1 calc R
C15 C 0.2269(3) -0.1244(2) 0.8741(3) 0.0558(10) Uani 1 1 d .
C16 C 0.2907(3) -0.0715(3) 0.8760(4) 0.0780(13) Uani 1 1 d .
H16A H 0.2858 -0.0713 0.8115 0.117 Uiso 1 1 calc R
H16B H 0.3456 -0.0878 0.9258 0.117 Uiso 1 1 calc R
H16C H 0.2813 -0.0216 0.8917 0.117 Uiso 1 1 calc R
C17 C 0.2294(4) -0.1200(3) 0.9730(3) 0.0870(17) Uani 1 1 d .
H17A H 0.1850 -0.1497 0.9690 0.131 Uiso 1 1 calc R
H17B H 0.2229 -0.0687 0.9867 0.131 Uiso 1 1 calc R
H17C H 0.2818 -0.1389 1.0257 0.131 Uiso 1 1 calc R
C18 C 0.2422(3) -0.2042(2) 0.8552(3) 0.0799(14) Uani 1 1 d .
H18A H 0.2507 -0.2053 0.7995 0.120 Uiso 1 1 calc R
H18B H 0.1948 -0.2346 0.8404 0.120 Uiso 1 1 calc R
H18C H 0.2908 -0.2234 0.9137 0.120 Uiso 1 1 calc R
O1 O 0.0339(6) -0.4197(14) 0.6023(17) 0.61(2) Uani 1 1 d .
O2 O 0.0000 -0.359(2) 0.7500 0.63(3) Uani 1 2 d S
O3 O 0.0000 -0.1953(7) 0.7500 0.470(15) Uani 1 2 d S

loop_
_atom_site_aniso_label
_atom_site_aniso_U_11
_atom_site_aniso_U_22
_atom_site_aniso_U_33
_atom_site_aniso_U_23
_atom_site_aniso_U_13
_atom_site_aniso_U_12
Ni 0.0286(3) 0.0319(3) 0.0225(3) 0.000 0.0126(2) 0.000
Cl 0.0317(4) 0.0442(4) 0.0241(4) 0.0033(3) 0.0115(3) 0.0027(3)
N1 0.0328(14) 0.0402(14) 0.0253(12) -0.0035(10) 0.0156(11) -0.0016(11)
N2 0.0356(14) 0.0422(15) 0.0274(12) -0.0063(11) 0.0149(11) 0.0041(12)
N3 0.066(2) 0.0444(17) 0.0546(18) 0.0045(14) 0.0418(17) 0.0117(16)
C1 0.0329(16) 0.0460(18) 0.0279(15) -0.0020(13) 0.0179(14) -0.0054(14)
C2 0.0368(17) 0.0488(19) 0.0301(16) -0.0070(13) 0.0188(14) -0.0113(15)
C3 0.046(2) 0.0394(18) 0.0412(18) -0.0038(14) 0.0280(16) -0.0067(15)
C4 0.0396(18) 0.0397(18) 0.0411(18) 0.0066(14) 0.0210(16) 0.0012(14)
C5 0.0366(17) 0.0396(17) 0.0353(16) 0.0029(13) 0.0191(15) -0.0058(14)
C6 0.0333(16) 0.0382(16) 0.0292(15) -0.0007(12) 0.0201(14) -0.0051(13)
C7 0.0350(18) 0.054(2) 0.0341(17) -0.0022(14) 0.0154(15) -0.0009(15)
C8 0.065(3) 0.047(2) 0.053(2) -0.0064(16) 0.031(2) -0.0069(17)
C9 0.046(2) 0.044(2) 0.0429(19) 0.0084(15) 0.0087(17) -0.0023(16)
C10 0.0287(15) 0.0331(15) 0.0202(13) -0.0020(11) 0.0073(12) 0.0023(12)
C11 0.0442(19) 0.059(2) 0.0345(16) -0.0022(15) 0.0268(16) -0.0015(16)
C12 0.0434(19) 0.056(2) 0.0321(16) -0.0090(15) 0.0211(15) 0.0042(16)
C13 0.047(2) 0.0400(18) 0.0412(19) -0.0082(15) 0.0147(16) 0.0055(16)
C14 0.063(2) 0.043(2) 0.050(2) -0.0070(16) 0.0294(19) 0.0079(18)
C15 0.079(3) 0.050(2) 0.049(2) 0.0125(17) 0.041(2) 0.025(2)
C16 0.064(3) 0.095(4) 0.073(3) -0.002(2) 0.034(3) 0.004(3)
C17 0.136(5) 0.086(3) 0.054(3) 0.019(2) 0.059(3) 0.055(3)
C18 0.117(4) 0.067(3) 0.069(3) 0.015(2) 0.057(3) 0.043(3)
O1 0.145(9) 0.91(4) 0.69(3) 0.55(3) 0.152(14) 0.028(13)
O2 0.211(19) 0.86(7) 0.61(5) 0.000 0.06(3) 0.000
O3 0.51(3) 0.129(10) 1.02(5) 0.000 0.57(3) 0.000

loop_
_atom_type_symbol
_atom_type_description
_atom_type_scat_dispersion_real
_atom_type_scat_dispersion_imag
_atom_type_scat_source
C C 0.0033 0.0016 'International Tables Vol C Tables 4.2.6.8 and 6.1.1.4'
H H 0.0000 0.0000 'International Tables Vol C Tables 4.2.6.8 and 6.1.1.4'
N N 0.0061 0.0033 'International Tables Vol C Tables 4.2.6.8 and 6.1.1.4'
Cl Cl 0.1484 0.1585 'International Tables Vol C Tables 4.2.6.8 and 6.1.1.4'
Ni Ni 0.3393 1.1124 'International Tables Vol C Tables 4.2.6.8 and 6.1.1.4'
O O 0.0106 0.0060 'International Tables Vol C Tables 4.2.6.8 and 6.1.1.4'

loop_
_geom_angle_atom_site_label_1
_geom_angle_atom_site_label_2
_geom_angle_atom_site_label_3
_geom_angle
_geom_angle_site_symmetry_1
_geom_angle_site_symmetry_3
C10 Ni C10 178.65(17) 2_556 .
C10 Ni Cl 89.99(8) 2_556 .
C10 Ni Cl 90.06(8) . .
C10 Ni Cl 90.06(8) 2_556 2_556
C10 Ni Cl 89.99(8) . 2_556
Cl Ni Cl 175.57(5) . 2_556
C10 N1 C11 111.0(3) . .
C10 N1 C6 127.1(2) . .
C11 N1 C6 121.9(3) . .
C10 N2 C12 110.5(3) . .
C10 N2 C13 126.7(3) . .
C12 N2 C13 122.7(3) . .
C14 N3 C15 116.8(3) . .
C6 C1 C2 118.2(3) . .
C6 C1 C7 122.1(3) . .
C2 C1 C7 119.7(3) . .
C3 C2 C1 121.5(3) . .
C4 C3 C2 118.1(3) . .
C4 C3 C8 120.6(3) . .
C2 C3 C8 121.3(3) . .
C5 C4 C3 122.7(3) . .
C4 C5 C6 117.6(3) . .
C4 C5 C9 120.9(3) . .
C6 C5 C9 121.6(3) . .
C1 C6 C5 121.9(3) . .
C1 C6 N1 118.3(3) . .
C5 C6 N1 119.6(3) . .
N1 C10 N2 104.3(2) . .
N1 C10 Ni 127.7(2) . .
N2 C10 Ni 128.0(2) . .
C12 C11 N1 106.6(3) . .
C11 C12 N2 107.6(3) . .
N2 C13 C14 110.4(3) . .
N3 C14 C13 110.6(3) . .
C18 C15 C16 111.3(4) . .
C18 C15 N3 108.8(4) . .
C16 C15 N3 111.9(3) . .
C18 C15 C17 109.7(3) . .
C16 C15 C17 109.7(4) . .
N3 C15 C17 105.3(3) . .

loop_
_geom_bond_atom_site_label_1
_geom_bond_atom_site_label_2
_geom_bond_distance
_geom_bond_site_symmetry_2
Ni C10 1.916(3) 2_556
Ni C10 1.916(3) .
Ni Cl 2.1923(7) .
Ni Cl 2.1923(7) 2_556
N1 C10 1.359(4) .
N1 C11 1.393(4) .
N1 C6 1.441(4) .
N2 C10 1.359(4) .
N2 C12 1.390(4) .
N2 C13 1.440(4) .
N3 C14 1.446(4) .
N3 C15 1.504(5) .
C1 C6 1.392(4) .
C1 C2 1.395(4) .
C1 C7 1.506(4) .
C2 C3 1.387(5) .
C3 C4 1.389(5) .
C3 C8 1.501(4) .
C4 C5 1.383(4) .
C5 C6 1.394(4) .
C5 C9 1.504(4) .
C11 C12 1.326(5) .
C13 C14 1.521(5) .
C15 C18 1.507(5) .
C15 C16 1.511(6) .
C15 C17 1.518(5) .

loop_
_geom_torsion_atom_site_label_1
_geom_torsion_atom_site_label_2
_geom_torsion_atom_site_label_3
_geom_torsion_atom_site_label_4
_geom_torsion
_geom_torsion_site_symmetry_1
C6 C1 C2 C3 -1.0(4) .
C7 C1 C2 C3 177.7(3) .
C1 C2 C3 C4 -0.6(4) .
C1 C2 C3 C8 -179.7(3) .
C2 C3 C4 C5 1.2(5) .
C8 C3 C4 C5 -179.6(3) .
C3 C4 C5 C6 -0.3(5) .
C3 C4 C5 C9 -178.7(3) .
C2 C1 C6 C5 2.0(4) .
C7 C1 C6 C5 -176.6(3) .
C2 C1 C6 N1 176.7(2) .
C7 C1 C6 N1 -1.9(4) .
C4 C5 C6 C1 -1.4(4) .
C9 C5 C6 C1 177.1(3) .
C4 C5 C6 N1 -176.0(3) .
C9 C5 C6 N1 2.4(4) .
C10 N1 C6 C1 105.5(3) .
C11 N1 C6 C1 -75.3(3) .
C10 N1 C6 C5 -79.6(4) .
C11 N1 C6 C5 99.6(3) .
C11 N1 C10 N2 0.2(3) .
C6 N1 C10 N2 179.5(3) .
C11 N1 C10 Ni -178.3(2) .
C6 N1 C10 Ni 1.0(4) .
C12 N2 C10 N1 0.0(3) .
C13 N2 C10 N1 176.6(3) .
C12 N2 C10 Ni 178.4(2) .
C13 N2 C10 Ni -4.9(4) .
C10 Ni C10 N1 19.3(3) 2_556
Cl Ni C10 N1 -73.0(2) .
Cl Ni C10 N1 111.5(2) 2_556
C10 Ni C10 N2 -158.9(2) 2_556
Cl Ni C10 N2 108.9(2) .
Cl Ni C10 N2 -66.7(2) 2_556
C10 N1 C11 C12 -0.4(3) .
C6 N1 C11 C12 -179.7(3) .
N1 C11 C12 N2 0.3(4) .
C10 N2 C12 C11 -0.2(4) .
C13 N2 C12 C11 -177.0(3) .
C10 N2 C13 C14 -106.4(3) .
C12 N2 C13 C14 69.9(4) .
C15 N3 C14 C13 -151.9(3) .
N2 C13 C14 N3 72.3(4) .
C14 N3 C15 C18 -56.1(4) .
C14 N3 C15 C16 67.2(4) .
C14 N3 C15 C17 -173.7(3) .
